data_4125404
loop_
_publ_author_name
'Salvador, Tolani K.'
'Arnett, Charles H.'
'Kundu, Subrata'
'Sapiezynski, Nicholas G.'
'Bertke, Jeffery A.'
'Raghibi Boroujeni, Mahdi'
'Warren, Timothy H.'

_publ_contact_author 'Timothy H. Warren'
_publ_section_title
;
 Copper Catalyzed sp(3) C-H Etherification with Acyl Protected Phenols.
;
_journal_issue 51
_journal_name_full 'Journal of the American Chemical Society'
_journal_page_first 16580
_journal_page_last 16583
_journal_paper_doi 10.1021/jacs.6b09057
_journal_volume 138
_journal_year 2016
_chemical_formula_moiety 'C25 H34 Cu N2 O5, C8 H18 O2'
_chemical_formula_sum 'C33 H52 Cu N2 O7'
_chemical_formula_weight 652.30
_chemical_name_systematic '[MeO2NN]CuOtBu'
_space_group_crystal_system monoclinic
_space_group_IT_number 14
_space_group_name_Hall '-P 2yn'
_space_group_name_H-M_alt 'P 1 21/n 1'
_symmetry_space_group_name_Hall '-P 2yn'
_symmetry_space_group_name_H-M 'P 1 21/n 1'
_atom_sites_solution_hydrogens geom
_audit_creation_method SHELXL-2014/7
_cell_angle_alpha 90
_cell_angle_beta 90.730(2)
_cell_angle_gamma 90
_cell_formula_units_Z 8
_cell_length_a 13.8733(5)
_cell_length_b 19.3641(7)
_cell_length_c 26.6621(9)
_cell_measurement_reflns_used 6562
_cell_measurement_temperature 100(2)
_cell_measurement_theta_max 22.51
_cell_measurement_theta_min 2.24
_cell_volume 7162.0(4)
_computing_cell_refinement 'SAINT V8.34A (Bruker, 2005)'
_computing_data_collection 'APEX2 V2014.9-0 (Bruker, 2014)'
_computing_data_reduction
; 
SAINT V8.34A, XPREP v2014/2, SADABS V2014/4 (Bruker, 2014) 
;
_computing_molecular_graphics 'SHELXTL v2014-4 (Bruker, 2014)'
_computing_publication_material 'XCIF V2014-2 (Bruker, 2014)'
_computing_structure_refinement 'SHELX-2014-6 (Sheldrick, 2015)'
_computing_structure_solution 'SHELX-2014-4 (Sheldrick, 2015)'
_diffrn_ambient_temperature 100(2)
_diffrn_measured_fraction_theta_full 1.000
_diffrn_measured_fraction_theta_max 0.997
_diffrn_measurement_device 'Bruker ApexII CCD'
_diffrn_measurement_method 'profile data from \f and \w scans'
_diffrn_radiation_monochromator 'multilayer mirrors'
_diffrn_radiation_source 'fine-focus sealed tube'
_diffrn_radiation_type MoK\a
_diffrn_radiation_wavelength 0.71073
_diffrn_reflns_av_R_equivalents 0.1266
_diffrn_reflns_av_unetI/netI 0.0964
_diffrn_reflns_Laue_measured_fraction_full 1.000
_diffrn_reflns_Laue_measured_fraction_max 0.997
_diffrn_reflns_limit_h_max 16
_diffrn_reflns_limit_h_min -16
_diffrn_reflns_limit_k_max 23
_diffrn_reflns_limit_k_min -23
_diffrn_reflns_limit_l_max 32
_diffrn_reflns_limit_l_min -32
_diffrn_reflns_number 65826
_diffrn_reflns_point_group_measured_fraction_full 1.000
_diffrn_reflns_point_group_measured_fraction_max 0.997
_diffrn_reflns_theta_full 25.242
_diffrn_reflns_theta_max 25.431
_diffrn_reflns_theta_min 1.528
_exptl_absorpt_coefficient_mu 0.654
_exptl_absorpt_correction_T_max 0.7452
_exptl_absorpt_correction_T_min 0.5478
_exptl_absorpt_correction_type multi-scan
_exptl_absorpt_process_details 'SADABS V2014/4 (Bruker, 2014)'
_exptl_crystal_colour orange
_exptl_crystal_density_diffrn 1.210
_exptl_crystal_density_method 'not measured'
_exptl_crystal_description block
_exptl_crystal_F_000 2792
_exptl_crystal_size_max 0.15
_exptl_crystal_size_mid 0.14
_exptl_crystal_size_min 0.06
_refine_diff_density_max 0.459
_refine_diff_density_min -0.720
_refine_diff_density_rms 0.077
_refine_ls_extinction_method none
_refine_ls_goodness_of_fit_ref 1.040
_refine_ls_hydrogen_treatment constr
_refine_ls_matrix_type full
_refine_ls_number_parameters 1216
_refine_ls_number_reflns 13195
_refine_ls_number_restraints 1664
_refine_ls_restrained_S_all 1.008
_refine_ls_R_factor_all 0.1322
_refine_ls_R_factor_gt 0.0610
_refine_ls_shift/su_max 0.031
_refine_ls_shift/su_mean 0.000
_refine_ls_structure_factor_coef Fsqd
_refine_ls_weighting_details 'w=1/[\s^2^(Fo^2^)+(0.0556P)^2^+11.5268P] where P=(Fo^2^+2Fc^2^)/3'
_refine_ls_weighting_scheme calc
_refine_ls_wR_factor_gt 0.1307
_refine_ls_wR_factor_ref 0.1596
_reflns_Friedel_coverage 0.000
_reflns_number_gt 7620
_reflns_number_total 13195
_reflns_threshold_expression 'I > 2\s(I)'
_cod_data_source_file ja6b09057_si_004.cif
_cod_data_source_block MeO2NNCu-OtBu
_cod_database_code 4125404
_shelx_shelxl_version_number 2014/7
_shelx_space_group_comment
;
The symmetry employed for this shelxl refinement is uniquely defined
by the following loop, which should always be used as a source of
symmetry information in preference to the above space-group names.
They are only intended as comments.
;

loop_
_space_group_symop_operation_xyz
'x, y, z'
'-x+1/2, y+1/2, -z+1/2'
'-x, -y, -z'
'x-1/2, -y-1/2, z-1/2'

loop_
_atom_site_label
_atom_site_type_symbol
_atom_site_fract_x
_atom_site_fract_y
_atom_site_fract_z
_atom_site_U_iso_or_equiv
_atom_site_adp_type
_atom_site_occupancy
_atom_site_site_symmetry_order
_atom_site_calc_flag
_atom_site_refinement_flags_posn
_atom_site_refinement_flags_adp
_atom_site_refinement_flags_occupancy
_atom_site_disorder_assembly
_atom_site_disorder_group
Cu1 Cu 0.39248(4) 0.53165(3) 0.29865(2) 0.02984(16) Uani 1 1 d . . . . .
O1 O 0.2181(2) 0.65088(18) 0.21714(12) 0.0401(8) Uani 1 1 d . . . . .
O2 O 0.5384(2) 0.57821(17) 0.21807(12) 0.0363(8) Uani 1 1 d . . . . .
O3 O 0.2276(2) 0.49434(18) 0.38586(13) 0.0415(9) Uani 1 1 d . . . . .
O4 O 0.5560(2) 0.53013(17) 0.41209(12) 0.0350(8) Uani 1 1 d . . . . .
O5 O 0.4119(2) 0.45160(16) 0.26708(13) 0.0399(9) Uani 1 1 d D . . . .
N1 N 0.3844(2) 0.6190(2) 0.26833(14) 0.0293(9) Uani 1 1 d . . . . .
N2 N 0.3891(2) 0.5637(2) 0.36470(14) 0.0277(9) Uani 1 1 d . . . . .
C1 C 0.3914(3) 0.6793(2) 0.29212(17) 0.0289(11) Uani 1 1 d . . . . .
C2 C 0.3938(3) 0.6836(2) 0.34435(17) 0.0308(11) Uani 1 1 d . . . . .
H2A H 0.3965 0.7290 0.3579 0.037 Uiso 1 1 calc R U . . .
C3 C 0.3926(3) 0.6299(3) 0.37908(18) 0.0324(11) Uani 1 1 d . . . . .
C4 C 0.3993(3) 0.7446(2) 0.26223(18) 0.0368(12) Uani 1 1 d . . . . .
H4A H 0.4007 0.7843 0.2850 0.055 Uiso 1 1 calc R U . . .
H4B H 0.3437 0.7486 0.2394 0.055 Uiso 1 1 calc R U . . .
H4C H 0.4588 0.7437 0.2428 0.055 Uiso 1 1 calc R U . . .
C5 C 0.3955(4) 0.6472(3) 0.43417(17) 0.0390(12) Uani 1 1 d . . . . .
H5A H 0.3878 0.6972 0.4385 0.058 Uiso 1 1 calc R U . . .
H5B H 0.4574 0.6326 0.4487 0.058 Uiso 1 1 calc R U . . .
H5C H 0.3430 0.6231 0.4511 0.058 Uiso 1 1 calc R U . . .
C6 C 0.3794(3) 0.6147(2) 0.21519(17) 0.0293(11) Uani 1 1 d . . . . .
C7 C 0.2926(3) 0.6279(3) 0.18864(18) 0.0343(12) Uani 1 1 d . . . . .
C8 C 0.2865(3) 0.6151(3) 0.13751(19) 0.0391(12) Uani 1 1 d . . . . .
H8A H 0.2280 0.6234 0.1197 0.047 Uiso 1 1 calc R U . . .
C9 C 0.3658(4) 0.5904(3) 0.11283(19) 0.0392(12) Uani 1 1 d . . . . .
H9A H 0.3615 0.5825 0.0777 0.047 Uiso 1 1 calc R U . . .
C10 C 0.4517(3) 0.5766(3) 0.13775(19) 0.0388(12) Uani 1 1 d . . . . .
H10A H 0.5056 0.5589 0.1203 0.047 Uiso 1 1 calc R U . . .
C11 C 0.4572(3) 0.5893(2) 0.18907(18) 0.0325(11) Uani 1 1 d . . . . .
C12 C 0.3921(3) 0.5087(2) 0.39987(17) 0.0299(11) Uani 1 1 d . . . . .
C13 C 0.3097(3) 0.4685(3) 0.40803(17) 0.0354(12) Uani 1 1 d . . . . .
C14 C 0.3150(4) 0.4083(3) 0.43583(19) 0.0435(13) Uani 1 1 d . . . . .
H14A H 0.2589 0.3812 0.4411 0.052 Uiso 1 1 calc R U . . .
C15 C 0.4039(4) 0.3879(3) 0.4560(2) 0.0464(14) Uani 1 1 d . . . . .
H15A H 0.4080 0.3463 0.4747 0.056 Uiso 1 1 calc R U . . .
C16 C 0.4861(3) 0.4270(3) 0.44934(18) 0.0384(12) Uani 1 1 d . . . . .
H16A H 0.5458 0.4126 0.4636 0.046 Uiso 1 1 calc R U . . .
C17 C 0.4804(3) 0.4872(2) 0.42175(17) 0.0311(11) Uani 1 1 d . . . . .
C18 C 0.1252(3) 0.6568(3) 0.1926(2) 0.0585(17) Uani 1 1 d . . . . .
H18A H 0.0774 0.6723 0.2169 0.088 Uiso 1 1 calc R U . . .
H18B H 0.1060 0.6118 0.1790 0.088 Uiso 1 1 calc R U . . .
H18C H 0.1291 0.6905 0.1653 0.088 Uiso 1 1 calc R U . . .
C19 C 0.6093(3) 0.5312(3) 0.1997(2) 0.0470(14) Uani 1 1 d . . . . .
H19A H 0.6586 0.5232 0.2257 0.070 Uiso 1 1 calc R U . . .
H19B H 0.6395 0.5508 0.1699 0.070 Uiso 1 1 calc R U . . .
H19C H 0.5783 0.4872 0.1909 0.070 Uiso 1 1 calc R U . . .
C20 C 0.1410(3) 0.4542(3) 0.3895(2) 0.0483(15) Uani 1 1 d . . . . .
H20A H 0.0874 0.4793 0.3737 0.072 Uiso 1 1 calc R U . . .
H20B H 0.1267 0.4459 0.4249 0.072 Uiso 1 1 calc R U . . .
H20C H 0.1498 0.4099 0.3724 0.072 Uiso 1 1 calc R U . . .
C21 C 0.6483(3) 0.5125(3) 0.43488(19) 0.0411(13) Uani 1 1 d . . . . .
H21A H 0.6967 0.5466 0.4250 0.062 Uiso 1 1 calc R U . . .
H21B H 0.6680 0.4665 0.4236 0.062 Uiso 1 1 calc R U . . .
H21C H 0.6424 0.5125 0.4715 0.062 Uiso 1 1 calc R U . . .
C22 C 0.3409(4) 0.4061(3) 0.2475(3) 0.0425(16) Uani 0.888(11) 1 d D U P A 1
C23 C 0.2412(7) 0.4370(6) 0.2508(4) 0.057(2) Uani 0.888(11) 1 d D U P A 1
H23A H 0.1937 0.4041 0.2375 0.086 Uiso 0.888(11) 1 calc R U P A 1
H23B H 0.2385 0.4798 0.2312 0.086 Uiso 0.888(11) 1 calc R U P A 1
H23C H 0.2268 0.4472 0.2859 0.086 Uiso 0.888(11) 1 calc R U P A 1
C24 C 0.3490(5) 0.3397(3) 0.2780(3) 0.057(2) Uani 0.888(11) 1 d D U P A 1
H24A H 0.3046 0.3051 0.2641 0.085 Uiso 0.888(11) 1 calc R U P A 1
H24B H 0.3324 0.3491 0.3130 0.085 Uiso 0.888(11) 1 calc R U P A 1
H24C H 0.4152 0.3222 0.2765 0.085 Uiso 0.888(11) 1 calc R U P A 1
C25 C 0.3655(5) 0.3901(4) 0.1931(3) 0.0502(19) Uani 0.888(11) 1 d D U P A 1
H25A H 0.3171 0.3586 0.1788 0.075 Uiso 0.888(11) 1 calc R U P A 1
H25B H 0.3661 0.4330 0.1736 0.075 Uiso 0.888(11) 1 calc R U P A 1
H25C H 0.4292 0.3683 0.1918 0.075 Uiso 0.888(11) 1 calc R U P A 1
C22B C 0.339(2) 0.4002(17) 0.2652(18) 0.048(4) Uani 0.112(11) 1 d D U P A 2
C23B C 0.248(5) 0.440(4) 0.253(3) 0.051(7) Uani 0.112(11) 1 d D U P A 2
H23D H 0.1922 0.4087 0.2558 0.077 Uiso 0.112(11) 1 calc R U P A 2
H23E H 0.2509 0.4588 0.2195 0.077 Uiso 0.112(11) 1 calc R U P A 2
H23F H 0.2407 0.4776 0.2776 0.077 Uiso 0.112(11) 1 calc R U P A 2
C24B C 0.325(4) 0.352(3) 0.3098(18) 0.051(6) Uani 0.112(11) 1 d D U P A 2
H24D H 0.2743 0.3185 0.3019 0.077 Uiso 0.112(11) 1 calc R U P A 2
H24E H 0.3076 0.3788 0.3393 0.077 Uiso 0.112(11) 1 calc R U P A 2
H24F H 0.3858 0.3271 0.3167 0.077 Uiso 0.112(11) 1 calc R U P A 2
C25B C 0.369(4) 0.357(3) 0.2202(18) 0.050(6) Uani 0.112(11) 1 d D U P A 2
H25D H 0.3226 0.3190 0.2153 0.075 Uiso 0.112(11) 1 calc R U P A 2
H25E H 0.3696 0.3857 0.1901 0.075 Uiso 0.112(11) 1 calc R U P A 2
H25F H 0.4332 0.3375 0.2263 0.075 Uiso 0.112(11) 1 calc R U P A 2
Cu2 Cu 0.85168(4) 0.48939(3) 0.33720(2) 0.03084(16) Uani 1 1 d . . . . .
O6 O 0.7265(2) 0.62542(18) 0.34623(12) 0.0389(8) Uani 1 1 d . . . . .
O7 O 1.0611(2) 0.62222(18) 0.36066(13) 0.0430(9) Uani 1 1 d . . . . .
O8 O 0.9963(2) 0.31882(17) 0.39229(13) 0.0405(9) Uani 1 1 d . . . . .
O9 O 0.6885(2) 0.39517(18) 0.34814(12) 0.0406(9) Uani 1 1 d . . . . .
O10 O 0.8203(2) 0.48317(19) 0.27240(12) 0.0456(9) Uani 1 1 d D . . . .
N3 N 0.8863(2) 0.56320(19) 0.37876(15) 0.0293(9) Uani 1 1 d . . . . .
N4 N 0.8602(2) 0.42157(19) 0.38791(15) 0.0299(9) Uani 1 1 d . . . . .
C26 C 0.8987(3) 0.5608(2) 0.42807(18) 0.0295(11) Uani 1 1 d . . . . .
C27 C 0.8913(3) 0.4994(2) 0.45539(18) 0.0312(11) Uani 1 1 d . . . . .
H27A H 0.9012 0.5029 0.4906 0.037 Uiso 1 1 calc R U . . .
C28 C 0.8712(3) 0.4339(3) 0.43680(18) 0.0300(11) Uani 1 1 d . . . . .
C29 C 0.9184(3) 0.6266(3) 0.45704(18) 0.0384(12) Uani 1 1 d . . . . .
H29A H 0.9236 0.6160 0.4929 0.058 Uiso 1 1 calc R U . . .
H29B H 0.8655 0.6592 0.4513 0.058 Uiso 1 1 calc R U . . .
H29C H 0.9789 0.6471 0.4457 0.058 Uiso 1 1 calc R U . . .
C30 C 0.8556(4) 0.3765(3) 0.47405(19) 0.0414(13) Uani 1 1 d . . . . .
H30A H 0.8634 0.3946 0.5082 0.062 Uiso 1 1 calc R U . . .
H30B H 0.9028 0.3398 0.4685 0.062 Uiso 1 1 calc R U . . .
H30C H 0.7903 0.3579 0.4697 0.062 Uiso 1 1 calc R U . . .
C31 C 0.8937(3) 0.6272(2) 0.35306(17) 0.0289(11) Uani 1 1 d . . . . .
C32 C 0.8097(3) 0.6596(3) 0.33415(18) 0.0332(11) Uani 1 1 d . . . . .
C33 C 0.8144(3) 0.7195(3) 0.30633(18) 0.0389(12) Uani 1 1 d . . . . .
H33A H 0.7572 0.7405 0.2936 0.047 Uiso 1 1 calc R U . . .
C34 C 0.9044(3) 0.7487(3) 0.29717(19) 0.0400(12) Uani 1 1 d . . . . .
H34A H 0.9080 0.7905 0.2786 0.048 Uiso 1 1 calc R U . . .
C35 C 0.9884(3) 0.7179(3) 0.31458(19) 0.0383(12) Uani 1 1 d . . . . .
H35A H 1.0493 0.7381 0.3078 0.046 Uiso 1 1 calc R U . . .
C36 C 0.9827(3) 0.6577(3) 0.34171(19) 0.0354(12) Uani 1 1 d . . . . .
C37 C 0.8409(3) 0.3536(2) 0.36962(17) 0.0314(11) Uani 1 1 d . . . . .
C38 C 0.9105(3) 0.3016(3) 0.36898(18) 0.0334(11) Uani 1 1 d . . . . .
C39 C 0.8921(4) 0.2393(3) 0.34584(18) 0.0401(13) Uani 1 1 d . . . . .
H39A H 0.9394 0.2038 0.3461 0.048 Uiso 1 1 calc R U . . .
C40 C 0.8037(4) 0.2291(3) 0.32223(18) 0.0426(13) Uani 1 1 d . . . . .
H40A H 0.7911 0.1862 0.3061 0.051 Uiso 1 1 calc R U . . .
C41 C 0.7334(4) 0.2795(3) 0.32151(18) 0.0384(12) Uani 1 1 d . . . . .
H41A H 0.6735 0.2719 0.3048 0.046 Uiso 1 1 calc R U . . .
C42 C 0.7519(3) 0.3415(3) 0.34556(17) 0.0326(11) Uani 1 1 d . . . . .
C43 C 0.6390(3) 0.6482(3) 0.3226(2) 0.0518(15) Uani 1 1 d . . . . .
H43A H 0.5867 0.6163 0.3308 0.078 Uiso 1 1 calc R U . . .
H43B H 0.6473 0.6494 0.2862 0.078 Uiso 1 1 calc R U . . .
H43C H 0.6230 0.6946 0.3346 0.078 Uiso 1 1 calc R U . . .
C44 C 1.1546(3) 0.6502(3) 0.3512(2) 0.0508(15) Uani 1 1 d . . . . .
H44A H 1.2039 0.6208 0.3669 0.076 Uiso 1 1 calc R U . . .
H44B H 1.1589 0.6969 0.3653 0.076 Uiso 1 1 calc R U . . .
H44C H 1.1650 0.6521 0.3149 0.076 Uiso 1 1 calc R U . . .
C45 C 1.0687(4) 0.2659(3) 0.3956(2) 0.0519(15) Uani 1 1 d . . . . .
H45A H 1.1242 0.2832 0.4150 0.078 Uiso 1 1 calc R U . . .
H45B H 1.0893 0.2533 0.3618 0.078 Uiso 1 1 calc R U . . .
H45C H 1.0420 0.2252 0.4123 0.078 Uiso 1 1 calc R U . . .
C46 C 0.6050(4) 0.3949(3) 0.3158(2) 0.0580(16) Uani 1 1 d . . . . .
H46A H 0.5707 0.4389 0.3191 0.087 Uiso 1 1 calc R U . . .
H46B H 0.5623 0.3569 0.3253 0.087 Uiso 1 1 calc R U . . .
H46C H 0.6250 0.3888 0.2810 0.087 Uiso 1 1 calc R U . . .
C47 C 0.8886(10) 0.4610(8) 0.2357(5) 0.055(3) Uani 0.327(3) 1 d D U P B 1
C48 C 0.8325(15) 0.4469(12) 0.1859(7) 0.061(4) Uani 0.327(3) 1 d D U P B 1
H48A H 0.8783 0.4373 0.1591 0.092 Uiso 0.327(3) 1 calc R U P B 1
H48B H 0.7938 0.4875 0.1770 0.092 Uiso 0.327(3) 1 calc R U P B 1
H48C H 0.7900 0.4070 0.1902 0.092 Uiso 0.327(3) 1 calc R U P B 1
C49 C 0.9442(12) 0.3954(10) 0.2491(7) 0.064(4) Uani 0.327(3) 1 d D U P B 1
H49A H 0.9844 0.3818 0.2208 0.095 Uiso 0.327(3) 1 calc R U P B 1
H49B H 0.8987 0.3583 0.2566 0.095 Uiso 0.327(3) 1 calc R U P B 1
H49C H 0.9854 0.4041 0.2786 0.095 Uiso 0.327(3) 1 calc R U P B 1
C50 C 0.9616(13) 0.5190(9) 0.2295(7) 0.069(4) Uani 0.327(3) 1 d D U P B 1
H50A H 1.0097 0.5054 0.2047 0.103 Uiso 0.327(3) 1 calc R U P B 1
H50B H 0.9938 0.5281 0.2617 0.103 Uiso 0.327(3) 1 calc R U P B 1
H50C H 0.9284 0.5609 0.2179 0.103 Uiso 0.327(3) 1 calc R U P B 1
C47B C 0.8856(10) 0.4905(9) 0.2317(5) 0.056(3) Uani 0.341(3) 1 d D U P B 2
C48B C 0.8529(16) 0.4320(10) 0.1956(8) 0.063(4) Uani 0.341(3) 1 d D U P B 2
H48D H 0.8773 0.4413 0.1619 0.094 Uiso 0.341(3) 1 calc R U P B 2
H48E H 0.7823 0.4300 0.1944 0.094 Uiso 0.341(3) 1 calc R U P B 2
H48F H 0.8785 0.3878 0.2077 0.094 Uiso 0.341(3) 1 calc R U P B 2
C49B C 0.9878(13) 0.4764(12) 0.2500(8) 0.063(4) Uani 0.341(3) 1 d D U P B 2
H49D H 1.0282 0.4641 0.2215 0.095 Uiso 0.341(3) 1 calc R U P B 2
H49E H 0.9874 0.4382 0.2741 0.095 Uiso 0.341(3) 1 calc R U P B 2
H49F H 1.0139 0.5179 0.2664 0.095 Uiso 0.341(3) 1 calc R U P B 2
C50B C 0.8838(13) 0.5609(9) 0.2062(7) 0.059(4) Uani 0.341(3) 1 d D U P B 2
H50D H 0.9300 0.5613 0.1787 0.088 Uiso 0.341(3) 1 calc R U P B 2
H50E H 0.9014 0.5967 0.2307 0.088 Uiso 0.341(3) 1 calc R U P B 2
H50F H 0.8189 0.5701 0.1929 0.088 Uiso 0.341(3) 1 calc R U P B 2
C47C C 0.8849(10) 0.4583(9) 0.2351(5) 0.055(3) Uani 0.332(3) 1 d D U P B 3
C48C C 0.8482(14) 0.3877(11) 0.2152(8) 0.071(4) Uani 0.332(3) 1 d D U P B 3
H48G H 0.8836 0.3751 0.1850 0.107 Uiso 0.332(3) 1 calc R U P B 3
H48H H 0.7792 0.3910 0.2071 0.107 Uiso 0.332(3) 1 calc R U P B 3
H48I H 0.8585 0.3522 0.2410 0.107 Uiso 0.332(3) 1 calc R U P B 3
C49C C 0.9850(12) 0.4479(13) 0.2575(8) 0.060(4) Uani 0.332(3) 1 d D U P B 3
H49G H 1.0290 0.4327 0.2312 0.090 Uiso 0.332(3) 1 calc R U P B 3
H49H H 0.9825 0.4128 0.2839 0.090 Uiso 0.332(3) 1 calc R U P B 3
H49I H 1.0082 0.4916 0.2718 0.090 Uiso 0.332(3) 1 calc R U P B 3
C50C C 0.8860(14) 0.5134(11) 0.1947(7) 0.067(4) Uani 0.332(3) 1 d D U P B 3
H50G H 0.9410 0.5058 0.1727 0.101 Uiso 0.332(3) 1 calc R U P B 3
H50H H 0.8916 0.5591 0.2103 0.101 Uiso 0.332(3) 1 calc R U P B 3
H50I H 0.8260 0.5111 0.1749 0.101 Uiso 0.332(3) 1 calc R U P B 3
O11 O 0.5758(4) 0.0977(3) 0.5195(2) 0.0501(14) Uani 0.607(3) 1 d D U P C 1
O12 O 0.6263(5) 0.1625(3) 0.5110(2) 0.0559(15) Uani 0.607(3) 1 d D U P C 1
C51 C 0.6093(6) 0.0722(4) 0.5677(3) 0.0432(19) Uani 0.607(3) 1 d D U P C 1
C52 C 0.5880(10) 0.1232(7) 0.6077(4) 0.055(3) Uani 0.607(3) 1 d D U P C 1
H52A H 0.6260 0.1652 0.6023 0.083 Uiso 0.607(3) 1 calc R U P C 1
H52B H 0.6047 0.1035 0.6405 0.083 Uiso 0.607(3) 1 calc R U P C 1
H52C H 0.5192 0.1347 0.6066 0.083 Uiso 0.607(3) 1 calc R U P C 1
C53 C 0.5500(9) 0.0073(5) 0.5734(5) 0.051(3) Uani 0.607(3) 1 d D U P C 1
H53A H 0.4813 0.0188 0.5710 0.077 Uiso 0.607(3) 1 calc R U P C 1
H53B H 0.5639 -0.0137 0.6062 0.077 Uiso 0.607(3) 1 calc R U P C 1
H53C H 0.5663 -0.0255 0.5468 0.077 Uiso 0.607(3) 1 calc R U P C 1
C54 C 0.7159(7) 0.0522(7) 0.5657(5) 0.056(3) Uani 0.607(3) 1 d D U P C 1
H54A H 0.7259 0.0199 0.5379 0.084 Uiso 0.607(3) 1 calc R U P C 1
H54B H 0.7351 0.0301 0.5974 0.084 Uiso 0.607(3) 1 calc R U P C 1
H54C H 0.7549 0.0937 0.5605 0.084 Uiso 0.607(3) 1 calc R U P C 1
C55 C 0.6418(6) 0.1680(4) 0.4568(3) 0.0493(18) Uani 0.607(3) 1 d D U P C 1
C56 C 0.6986(6) 0.1073(4) 0.4365(4) 0.053(2) Uani 0.607(3) 1 d D U P C 1
H56A H 0.7580 0.1015 0.4563 0.080 Uiso 0.607(3) 1 calc R U P C 1
H56B H 0.7146 0.1159 0.4014 0.080 Uiso 0.607(3) 1 calc R U P C 1
H56C H 0.6596 0.0652 0.4388 0.080 Uiso 0.607(3) 1 calc R U P C 1
C57 C 0.7018(7) 0.2339(5) 0.4552(4) 0.060(3) Uani 0.607(3) 1 d D U P C 1
H57A H 0.6627 0.2730 0.4664 0.090 Uiso 0.607(3) 1 calc R U P C 1
H57B H 0.7229 0.2421 0.4208 0.090 Uiso 0.607(3) 1 calc R U P C 1
H57C H 0.7583 0.2289 0.4773 0.090 Uiso 0.607(3) 1 calc R U P C 1
C58 C 0.5481(6) 0.1755(6) 0.4275(4) 0.064(3) Uani 0.607(3) 1 d D U P C 1
H58A H 0.5150 0.1309 0.4262 0.096 Uiso 0.607(3) 1 calc R U P C 1
H58B H 0.5618 0.1911 0.3934 0.096 Uiso 0.607(3) 1 calc R U P C 1
H58C H 0.5070 0.2095 0.4441 0.096 Uiso 0.607(3) 1 calc R U P C 1
O11B O 0.5904(10) 0.1417(6) 0.5325(4) 0.051(2) Uani 0.285(3) 1 d D U P D 2
O12B O 0.5939(9) 0.1091(6) 0.4834(4) 0.050(2) Uani 0.285(3) 1 d D U P D 2
C51B C 0.6200(13) 0.0912(8) 0.5694(5) 0.047(2) Uani 0.285(3) 1 d D U P D 2
C52B C 0.6118(19) 0.1220(14) 0.6204(6) 0.046(4) Uani 0.285(3) 1 d D U P D 2
H52D H 0.5440 0.1319 0.6273 0.069 Uiso 0.285(3) 1 calc R U P D 2
H52E H 0.6491 0.1649 0.6220 0.069 Uiso 0.285(3) 1 calc R U P D 2
H52F H 0.6370 0.0894 0.6455 0.069 Uiso 0.285(3) 1 calc R U P D 2
C53B C 0.5542(19) 0.0303(10) 0.5630(9) 0.051(4) Uani 0.285(3) 1 d D U P D 2
H53D H 0.4871 0.0453 0.5663 0.076 Uiso 0.285(3) 1 calc R U P D 2
H53E H 0.5693 -0.0043 0.5887 0.076 Uiso 0.285(3) 1 calc R U P D 2
H53F H 0.5632 0.0101 0.5297 0.076 Uiso 0.285(3) 1 calc R U P D 2
C54B C 0.7241(14) 0.0700(14) 0.5578(10) 0.054(4) Uani 0.285(3) 1 d D U P D 2
H54D H 0.7466 0.0362 0.5826 0.080 Uiso 0.285(3) 1 calc R U P D 2
H54E H 0.7658 0.1109 0.5590 0.080 Uiso 0.285(3) 1 calc R U P D 2
H54F H 0.7263 0.0495 0.5242 0.080 Uiso 0.285(3) 1 calc R U P D 2
C55B C 0.6248(10) 0.1598(7) 0.4467(4) 0.054(2) Uani 0.285(3) 1 d D U P D 2
C56B C 0.6335(16) 0.1222(10) 0.3969(5) 0.068(4) Uani 0.285(3) 1 d D U P D 2
H56D H 0.6540 0.1548 0.3711 0.103 Uiso 0.285(3) 1 calc R U P D 2
H56E H 0.5708 0.1024 0.3874 0.103 Uiso 0.285(3) 1 calc R U P D 2
H56F H 0.6812 0.0851 0.4003 0.103 Uiso 0.285(3) 1 calc R U P D 2
C57B C 0.7222(11) 0.1879(11) 0.4638(7) 0.057(4) Uani 0.285(3) 1 d D U P D 2
H57D H 0.7137 0.2176 0.4932 0.086 Uiso 0.285(3) 1 calc R U P D 2
H57E H 0.7508 0.2148 0.4366 0.086 Uiso 0.285(3) 1 calc R U P D 2
H57F H 0.7650 0.1494 0.4727 0.086 Uiso 0.285(3) 1 calc R U P D 2
C58B C 0.5527(13) 0.2187(10) 0.4428(8) 0.063(4) Uani 0.285(3) 1 d D U P D 2
H58D H 0.4937 0.2023 0.4260 0.094 Uiso 0.285(3) 1 calc R U P D 2
H58E H 0.5806 0.2565 0.4233 0.094 Uiso 0.285(3) 1 calc R U P D 2
H58F H 0.5374 0.2353 0.4765 0.094 Uiso 0.285(3) 1 calc R U P D 2
O11C O 0.6569(17) 0.1033(15) 0.5151(9) 0.052(2) Uani 0.108(2) 1 d D U P E 3
O12C O 0.5778(17) 0.1408(18) 0.4913(10) 0.052(2) Uani 0.108(2) 1 d D U P E 3
C51C C 0.6275(17) 0.0846(13) 0.5650(8) 0.049(2) Uani 0.108(2) 1 d D U P E 3
C52C C 0.533(2) 0.114(2) 0.5787(14) 0.054(4) Uani 0.108(2) 1 d D U P E 3
H52G H 0.5381 0.1649 0.5804 0.080 Uiso 0.108(2) 1 calc R U P E 3
H52H H 0.5136 0.0966 0.6115 0.080 Uiso 0.108(2) 1 calc R U P E 3
H52I H 0.4843 0.1017 0.5533 0.080 Uiso 0.108(2) 1 calc R U P E 3
C53C C 0.624(3) 0.0071(13) 0.5649(15) 0.054(5) Uani 0.108(2) 1 d D U P E 3
H53G H 0.6028 -0.0094 0.5976 0.081 Uiso 0.108(2) 1 calc R U P E 3
H53H H 0.6889 -0.0111 0.5582 0.081 Uiso 0.108(2) 1 calc R U P E 3
H53I H 0.5794 -0.0088 0.5386 0.081 Uiso 0.108(2) 1 calc R U P E 3
C54C C 0.709(2) 0.108(2) 0.6008(12) 0.053(5) Uani 0.108(2) 1 d D U P E 3
H54G H 0.7287 0.0695 0.6223 0.079 Uiso 0.108(2) 1 calc R U P E 3
H54H H 0.6861 0.1463 0.6217 0.079 Uiso 0.108(2) 1 calc R U P E 3
H54I H 0.7643 0.1237 0.5812 0.079 Uiso 0.108(2) 1 calc R U P E 3
C55C C 0.6141(19) 0.1759(14) 0.4471(9) 0.055(2) Uani 0.108(2) 1 d D U P E 3
C56C C 0.568(3) 0.145(2) 0.4002(11) 0.060(5) Uani 0.108(2) 1 d D U P E 3
H56G H 0.5853 0.1728 0.3709 0.089 Uiso 0.108(2) 1 calc R U P E 3
H56H H 0.4976 0.1448 0.4037 0.089 Uiso 0.108(2) 1 calc R U P E 3
H56I H 0.5909 0.0976 0.3957 0.089 Uiso 0.108(2) 1 calc R U P E 3
C57C C 0.7222(19) 0.163(3) 0.4485(16) 0.060(5) Uani 0.108(2) 1 d D U P E 3
H57G H 0.7458 0.1649 0.4833 0.090 Uiso 0.108(2) 1 calc R U P E 3
H57H H 0.7551 0.1975 0.4284 0.090 Uiso 0.108(2) 1 calc R U P E 3
H57I H 0.7354 0.1165 0.4349 0.090 Uiso 0.108(2) 1 calc R U P E 3
C58C C 0.593(4) 0.2527(14) 0.4495(17) 0.060(5) Uani 0.108(2) 1 d D U P E 3
H58G H 0.5430 0.2613 0.4743 0.090 Uiso 0.108(2) 1 calc R U P E 3
H58H H 0.5708 0.2689 0.4165 0.090 Uiso 0.108(2) 1 calc R U P E 3
H58I H 0.6519 0.2776 0.4593 0.090 Uiso 0.108(2) 1 calc R U P E 3
O13 O 0.8298(3) 0.8026(2) 0.45050(16) 0.0633(12) Uani 0.909(3) 1 d D U P F 1
O14 O 0.8914(3) 0.8388(2) 0.48539(15) 0.0571(12) Uani 0.909(3) 1 d D U P F 1
C59 C 0.7315(4) 0.8140(3) 0.4650(2) 0.0597(16) Uani 0.909(3) 1 d D U P F 1
C60 C 0.7015(6) 0.8872(4) 0.4646(4) 0.100(3) Uani 0.909(3) 1 d D U P F 1
H60A H 0.7165 0.9078 0.4321 0.149 Uiso 0.909(3) 1 calc R U P F 1
H60B H 0.7361 0.9122 0.4913 0.149 Uiso 0.909(3) 1 calc R U P F 1
H60C H 0.6319 0.8902 0.4703 0.149 Uiso 0.909(3) 1 calc R U P F 1
C61 C 0.7189(4) 0.7816(4) 0.5151(2) 0.070(2) Uani 0.909(3) 1 d D U P F 1
H61A H 0.7372 0.7328 0.5135 0.105 Uiso 0.909(3) 1 calc R U P F 1
H61B H 0.6513 0.7854 0.5250 0.105 Uiso 0.909(3) 1 calc R U P F 1
H61C H 0.7598 0.8054 0.5399 0.105 Uiso 0.909(3) 1 calc R U P F 1
C62 C 0.6755(5) 0.7701(4) 0.4259(3) 0.084(2) Uani 0.909(3) 1 d D U P F 1
H62A H 0.6907 0.7861 0.3921 0.125 Uiso 0.909(3) 1 calc R U P F 1
H62B H 0.6061 0.7748 0.4315 0.125 Uiso 0.909(3) 1 calc R U P F 1
H62C H 0.6941 0.7215 0.4295 0.125 Uiso 0.909(3) 1 calc R U P F 1
C63 C 0.9776(4) 0.8612(3) 0.4595(2) 0.0550(15) Uani 0.909(3) 1 d D U P F 1
C64 C 1.0364(5) 0.8005(3) 0.4413(3) 0.066(2) Uani 0.909(3) 1 d D U P F 1
H64A H 1.0559 0.7719 0.4700 0.100 Uiso 0.909(3) 1 calc R U P F 1
H64B H 1.0939 0.8174 0.4242 0.100 Uiso 0.909(3) 1 calc R U P F 1
H64C H 0.9974 0.7728 0.4179 0.100 Uiso 0.909(3) 1 calc R U P F 1
C65 C 1.0308(4) 0.8999(4) 0.5016(2) 0.0642(19) Uani 0.909(3) 1 d D U P F 1
H65A H 0.9886 0.9356 0.5153 0.096 Uiso 0.909(3) 1 calc R U P F 1
H65B H 1.0890 0.9214 0.4883 0.096 Uiso 0.909(3) 1 calc R U P F 1
H65C H 1.0489 0.8673 0.5283 0.096 Uiso 0.909(3) 1 calc R U P F 1
C66 C 0.9514(6) 0.9100(4) 0.4171(3) 0.076(2) Uani 0.909(3) 1 d D U P F 1
H66A H 0.9138 0.8851 0.3915 0.114 Uiso 0.909(3) 1 calc R U P F 1
H66B H 1.0104 0.9281 0.4021 0.114 Uiso 0.909(3) 1 calc R U P F 1
H66C H 0.9130 0.9483 0.4301 0.114 Uiso 0.909(3) 1 calc R U P F 1
O13B O 0.8336(18) 0.8673(16) 0.4871(13) 0.061(3) Uani 0.091(3) 1 d D U P F 2
O14B O 0.9177(18) 0.9110(15) 0.4820(13) 0.065(3) Uani 0.091(3) 1 d D U P F 2
C59B C 0.7547(18) 0.9004(18) 0.4608(13) 0.070(4) Uani 0.091(3) 1 d D U P F 2
C60B C 0.779(4) 0.9723(19) 0.446(2) 0.093(11) Uani 0.091(3) 1 d D U P F 2
H60D H 0.8444 0.9833 0.4586 0.140 Uiso 0.091(3) 1 calc R U P F 2
H60E H 0.7331 1.0043 0.4615 0.140 Uiso 0.091(3) 1 calc R U P F 2
H60F H 0.7765 0.9768 0.4099 0.140 Uiso 0.091(3) 1 calc R U P F 2
C61B C 0.672(2) 0.899(3) 0.497(2) 0.076(8) Uani 0.091(3) 1 d D U P F 2
H61D H 0.6756 0.8557 0.5165 0.114 Uiso 0.091(3) 1 calc R U P F 2
H61E H 0.6112 0.9003 0.4782 0.114 Uiso 0.091(3) 1 calc R U P F 2
H61F H 0.6769 0.9383 0.5196 0.114 Uiso 0.091(3) 1 calc R U P F 2
C62B C 0.730(4) 0.854(3) 0.4155(16) 0.070(5) Uani 0.091(3) 1 d D U P F 2
H62D H 0.7706 0.8677 0.3871 0.105 Uiso 0.091(3) 1 calc R U P F 2
H62E H 0.6623 0.8598 0.4063 0.105 Uiso 0.091(3) 1 calc R U P F 2
H62F H 0.7432 0.8059 0.4241 0.105 Uiso 0.091(3) 1 calc R U P F 2
C63B C 0.9953(18) 0.8692(17) 0.4613(12) 0.062(3) Uani 0.091(3) 1 d D U P F 2
C64B C 1.004(3) 0.8012(19) 0.489(2) 0.068(5) Uani 0.091(3) 1 d D U P F 2
H64D H 0.9424 0.7767 0.4875 0.102 Uiso 0.091(3) 1 calc R U P F 2
H64E H 1.0216 0.8100 0.5243 0.102 Uiso 0.091(3) 1 calc R U P F 2
H64F H 1.0541 0.7728 0.4737 0.102 Uiso 0.091(3) 1 calc R U P F 2
C65B C 1.084(2) 0.914(3) 0.471(2) 0.069(7) Uani 0.091(3) 1 d D U P F 2
H65D H 1.1323 0.8878 0.4899 0.104 Uiso 0.091(3) 1 calc R U P F 2
H65E H 1.0658 0.9553 0.4895 0.104 Uiso 0.091(3) 1 calc R U P F 2
H65F H 1.1114 0.9279 0.4384 0.104 Uiso 0.091(3) 1 calc R U P F 2
C66B C 0.979(4) 0.857(3) 0.4056(12) 0.073(6) Uani 0.091(3) 1 d D U P F 2
H66D H 1.0030 0.8111 0.3967 0.109 Uiso 0.091(3) 1 calc R U P F 2
H66E H 1.0144 0.8921 0.3866 0.109 Uiso 0.091(3) 1 calc R U P F 2
H66F H 0.9104 0.8603 0.3976 0.109 Uiso 0.091(3) 1 calc R U P F 2

loop_
_atom_site_aniso_label
_atom_site_aniso_U_11
_atom_site_aniso_U_22
_atom_site_aniso_U_33
_atom_site_aniso_U_23
_atom_site_aniso_U_13
_atom_site_aniso_U_12
Cu1 0.0235(3) 0.0336(3) 0.0324(3) -0.0013(3) 0.0003(2) 0.0002(2)
O1 0.0225(16) 0.059(2) 0.039(2) -0.0039(17) -0.0040(15) 0.0035(16)
O2 0.0257(17) 0.046(2) 0.038(2) -0.0065(16) 0.0066(15) 0.0027(15)
O3 0.0212(16) 0.053(2) 0.050(2) 0.0145(18) -0.0040(15) -0.0089(15)
O4 0.0173(15) 0.048(2) 0.039(2) 0.0058(16) 0.0006(14) 0.0030(15)
O5 0.0315(18) 0.030(2) 0.058(2) -0.0086(16) -0.0033(16) -0.0026(15)
N1 0.0203(19) 0.040(2) 0.028(2) -0.0018(18) 0.0018(16) 0.0012(17)
N2 0.0187(18) 0.034(2) 0.031(2) 0.0049(18) -0.0004(16) -0.0007(16)
C1 0.014(2) 0.041(3) 0.031(3) -0.002(2) 0.0011(19) 0.005(2)
C2 0.025(2) 0.034(3) 0.034(3) -0.001(2) 0.001(2) 0.004(2)
C3 0.016(2) 0.046(3) 0.035(3) -0.002(2) 0.000(2) 0.005(2)
C4 0.035(3) 0.039(3) 0.036(3) -0.001(2) -0.003(2) 0.001(2)
C5 0.042(3) 0.046(3) 0.029(3) -0.003(2) 0.000(2) 0.006(2)
C6 0.026(2) 0.035(3) 0.028(3) -0.001(2) 0.003(2) -0.005(2)
C7 0.031(3) 0.042(3) 0.030(3) 0.000(2) 0.003(2) -0.005(2)
C8 0.034(3) 0.046(3) 0.037(3) 0.002(2) -0.001(2) -0.004(2)
C9 0.043(3) 0.045(3) 0.030(3) -0.004(2) -0.002(2) -0.012(2)
C10 0.037(3) 0.041(3) 0.039(3) -0.005(2) 0.015(2) -0.006(2)
C11 0.024(2) 0.041(3) 0.033(3) 0.001(2) 0.002(2) -0.008(2)
C12 0.022(2) 0.038(3) 0.030(3) 0.003(2) 0.0047(19) 0.000(2)
C13 0.027(2) 0.050(3) 0.030(3) 0.002(2) -0.001(2) -0.001(2)
C14 0.040(3) 0.051(4) 0.039(3) 0.011(3) -0.005(2) -0.011(3)
C15 0.055(3) 0.045(3) 0.039(3) 0.010(3) -0.008(3) 0.000(3)
C16 0.031(3) 0.046(3) 0.037(3) 0.004(2) -0.003(2) 0.007(2)
C17 0.027(2) 0.037(3) 0.029(3) -0.002(2) 0.002(2) 0.003(2)
C18 0.029(3) 0.089(5) 0.057(4) -0.013(3) -0.010(3) 0.006(3)
C19 0.033(3) 0.056(4) 0.052(4) -0.008(3) 0.008(2) 0.014(3)
C20 0.026(3) 0.064(4) 0.055(4) 0.016(3) 0.000(2) -0.013(3)
C21 0.018(2) 0.064(4) 0.041(3) -0.004(3) -0.004(2) 0.013(2)
C22 0.034(3) 0.044(3) 0.049(4) -0.004(3) 0.000(3) -0.005(3)
C23 0.031(4) 0.064(4) 0.076(5) -0.017(4) -0.006(3) -0.002(3)
C24 0.041(4) 0.058(4) 0.071(6) 0.002(4) -0.005(4) -0.009(3)
C25 0.047(3) 0.053(4) 0.051(5) -0.017(4) -0.004(3) 0.000(3)
C22B 0.038(7) 0.050(7) 0.057(8) -0.009(7) -0.002(7) -0.004(7)
C23B 0.035(12) 0.054(12) 0.065(12) -0.012(12) -0.001(12) -0.007(12)
C24B 0.042(11) 0.052(12) 0.061(12) -0.008(12) 0.004(12) -0.016(11)
C25B 0.043(10) 0.050(10) 0.056(11) -0.012(10) 0.001(10) -0.005(10)
Cu2 0.0247(3) 0.0360(4) 0.0319(3) -0.0023(3) 0.0005(2) 0.0034(2)
O6 0.0177(16) 0.056(2) 0.043(2) 0.0052(17) -0.0011(15) 0.0008(15)
O7 0.0172(16) 0.051(2) 0.061(2) 0.0149(18) 0.0018(16) 0.0016(15)
O8 0.0246(17) 0.038(2) 0.059(2) 0.0009(17) 0.0019(16) 0.0088(15)
O9 0.0253(17) 0.055(2) 0.041(2) -0.0108(17) -0.0088(15) 0.0085(16)
O10 0.0298(17) 0.076(3) 0.031(2) -0.0059(18) 0.0056(15) 0.0037(17)
N3 0.0175(18) 0.033(2) 0.037(3) 0.0006(18) 0.0017(17) 0.0050(16)
N4 0.0191(19) 0.034(2) 0.037(3) -0.0027(18) -0.0025(17) 0.0014(16)
C26 0.014(2) 0.040(3) 0.035(3) -0.004(2) 0.003(2) 0.0054(19)
C27 0.023(2) 0.040(3) 0.030(3) -0.003(2) -0.004(2) 0.004(2)
C28 0.014(2) 0.044(3) 0.032(3) 0.004(2) -0.0011(19) 0.003(2)
C29 0.037(3) 0.042(3) 0.036(3) -0.004(2) -0.003(2) 0.003(2)
C30 0.037(3) 0.050(3) 0.037(3) 0.000(3) -0.005(2) -0.002(2)
C31 0.021(2) 0.032(3) 0.034(3) -0.003(2) -0.001(2) 0.0029(19)
C32 0.022(2) 0.046(3) 0.033(3) 0.001(2) 0.004(2) 0.003(2)
C33 0.029(3) 0.049(3) 0.038(3) 0.002(3) -0.004(2) 0.009(2)
C34 0.039(3) 0.037(3) 0.044(3) 0.006(2) -0.006(2) -0.002(2)
C35 0.029(3) 0.044(3) 0.043(3) 0.002(3) -0.001(2) -0.003(2)
C36 0.023(2) 0.042(3) 0.041(3) 0.002(2) -0.001(2) 0.005(2)
C37 0.026(2) 0.038(3) 0.031(3) 0.000(2) 0.005(2) -0.001(2)
C38 0.026(2) 0.040(3) 0.035(3) 0.002(2) 0.007(2) 0.001(2)
C39 0.043(3) 0.040(3) 0.037(3) 0.001(2) 0.007(2) 0.004(2)
C40 0.057(3) 0.042(3) 0.028(3) -0.005(2) 0.004(3) -0.007(3)
C41 0.036(3) 0.049(3) 0.031(3) -0.001(2) -0.001(2) -0.001(2)
C42 0.031(3) 0.039(3) 0.028(3) -0.002(2) 0.005(2) -0.001(2)
C43 0.024(3) 0.071(4) 0.060(4) 0.011(3) -0.008(3) -0.004(3)
C44 0.017(2) 0.063(4) 0.072(4) 0.010(3) 0.008(3) -0.002(2)
C45 0.035(3) 0.047(4) 0.074(4) 0.001(3) -0.002(3) 0.015(3)
C46 0.040(3) 0.074(4) 0.059(4) -0.010(3) -0.022(3) 0.008(3)
C47 0.032(5) 0.098(8) 0.036(5) 0.000(5) 0.002(4) 0.010(5)
C48 0.047(8) 0.106(9) 0.032(8) -0.017(7) 0.004(6) 0.023(7)
C49 0.040(7) 0.103(10) 0.049(8) 0.005(8) 0.019(7) 0.017(7)
C50 0.051(7) 0.105(9) 0.050(7) 0.007(7) 0.023(6) 0.000(7)
C47B 0.032(5) 0.103(8) 0.034(5) 0.000(6) 0.001(5) 0.011(6)
C48B 0.045(8) 0.103(10) 0.040(8) -0.007(7) -0.001(7) 0.025(8)
C49B 0.035(6) 0.109(11) 0.046(8) 0.006(8) 0.006(6) 0.018(8)
C50B 0.034(7) 0.104(11) 0.040(8) 0.014(8) 0.015(7) -0.001(9)
C47C 0.031(5) 0.098(8) 0.036(5) 0.000(5) 0.002(4) 0.010(5)
C48C 0.060(8) 0.105(10) 0.048(8) -0.017(8) 0.013(7) 0.008(8)
C49C 0.028(6) 0.106(10) 0.047(7) 0.007(8) 0.018(6) 0.013(8)
C50C 0.049(7) 0.108(10) 0.046(7) 0.009(8) 0.011(6) 0.013(8)
O11 0.048(3) 0.047(3) 0.056(3) 0.015(3) 0.006(3) -0.015(3)
O12 0.068(3) 0.043(3) 0.057(3) 0.003(3) 0.019(3) -0.015(3)
C51 0.040(3) 0.044(4) 0.046(3) 0.009(3) 0.004(3) -0.004(3)
C52 0.072(7) 0.051(5) 0.042(6) 0.000(5) 0.006(5) 0.002(5)
C53 0.048(5) 0.051(6) 0.054(6) 0.014(5) 0.002(5) -0.010(5)
C54 0.045(5) 0.059(6) 0.065(6) 0.010(5) 0.006(4) 0.001(5)
C55 0.050(4) 0.054(4) 0.044(4) 0.007(3) 0.012(3) -0.008(3)
C56 0.055(5) 0.049(5) 0.056(5) 0.002(4) 0.013(4) -0.007(4)
C57 0.075(6) 0.056(6) 0.049(5) -0.002(5) 0.010(5) -0.016(5)
C58 0.057(5) 0.067(6) 0.067(6) 0.007(5) 0.010(5) -0.004(5)
O11B 0.053(4) 0.048(4) 0.051(4) 0.007(4) 0.014(4) -0.008(4)
O12B 0.054(4) 0.050(4) 0.047(4) 0.005(4) 0.010(4) -0.015(4)
C51B 0.045(4) 0.048(5) 0.049(4) 0.011(4) 0.005(4) -0.006(4)
C52B 0.045(8) 0.046(7) 0.046(8) 0.005(7) -0.005(7) 0.010(7)
C53B 0.052(7) 0.048(8) 0.053(7) 0.020(7) 0.005(7) -0.012(7)
C54B 0.049(7) 0.056(8) 0.056(8) 0.013(7) -0.003(7) 0.001(7)
C55B 0.058(4) 0.054(4) 0.050(4) 0.007(4) 0.011(4) -0.009(4)
C56B 0.075(7) 0.068(7) 0.062(7) -0.002(7) 0.006(7) -0.012(7)
C57B 0.069(7) 0.052(8) 0.051(7) 0.004(7) 0.015(7) -0.017(7)
C58B 0.060(8) 0.064(8) 0.063(8) 0.009(8) 0.012(7) -0.004(8)
O11C 0.052(4) 0.051(4) 0.055(4) 0.011(4) 0.008(4) -0.008(4)
O12C 0.053(4) 0.052(4) 0.051(4) 0.010(4) 0.010(4) -0.013(4)
C51C 0.047(4) 0.048(5) 0.051(4) 0.010(4) 0.006(4) -0.005(4)
C52C 0.052(8) 0.056(8) 0.053(8) 0.006(8) 0.003(7) 0.000(8)
C53C 0.051(8) 0.054(8) 0.057(8) 0.009(8) 0.004(8) -0.003(8)
C54C 0.050(8) 0.055(8) 0.054(8) 0.001(8) 0.004(8) 0.002(8)
C55C 0.060(4) 0.054(4) 0.052(4) 0.006(4) 0.012(4) -0.011(4)
C56C 0.060(9) 0.062(9) 0.056(9) -0.001(9) 0.012(9) -0.009(9)
C57C 0.068(8) 0.062(8) 0.052(8) 0.004(8) 0.012(8) -0.009(8)
C58C 0.064(9) 0.059(9) 0.057(9) 0.006(9) 0.008(9) -0.011(9)
O13 0.059(3) 0.066(3) 0.065(3) -0.011(2) 0.009(2) -0.007(2)
O14 0.056(2) 0.072(3) 0.043(2) 0.011(2) -0.003(2) -0.034(2)
C59 0.040(3) 0.076(4) 0.063(4) 0.003(3) 0.004(3) 0.016(3)
C60 0.081(5) 0.088(6) 0.129(7) -0.005(5) -0.012(5) -0.002(5)
C61 0.041(4) 0.099(6) 0.070(5) -0.006(4) 0.000(3) -0.015(4)
C62 0.069(5) 0.101(6) 0.081(6) -0.027(5) -0.010(4) 0.009(4)
C63 0.066(3) 0.050(3) 0.050(3) -0.003(3) 0.016(3) -0.020(3)
C64 0.074(4) 0.056(4) 0.070(5) -0.014(4) 0.021(4) -0.019(4)
C65 0.059(4) 0.073(4) 0.061(4) -0.018(3) 0.025(3) -0.029(3)
C66 0.104(5) 0.060(5) 0.065(5) 0.015(4) 0.021(4) -0.018(4)
O13B 0.052(5) 0.070(5) 0.061(5) 0.000(5) 0.004(5) -0.006(5)
O14B 0.068(5) 0.070(5) 0.058(5) 0.002(5) 0.008(5) -0.016(5)
C59B 0.055(7) 0.080(7) 0.076(7) -0.002(7) 0.003(7) 0.003(7)
C60B 0.08(2) 0.10(2) 0.09(2) 0.00(2) 0.00(2) 0.01(2)
C61B 0.063(15) 0.074(15) 0.090(16) 0.001(15) 0.014(15) 0.010(14)
C62B 0.053(9) 0.083(10) 0.074(10) -0.009(9) -0.002(9) 0.004(9)
C63B 0.068(5) 0.064(5) 0.055(5) 0.002(5) 0.013(5) -0.023(5)
C64B 0.073(9) 0.068(9) 0.063(9) 0.001(9) 0.012(9) -0.025(9)
C65B 0.073(12) 0.070(12) 0.065(12) -0.002(12) 0.019(12) -0.026(12)
C66B 0.084(11) 0.068(11) 0.066(11) 0.002(10) 0.019(10) -0.017(10)

loop_
_atom_type_symbol
_atom_type_description
_atom_type_scat_dispersion_real
_atom_type_scat_dispersion_imag
_atom_type_scat_source
C C 0.0033 0.0016 'International Tables Vol C Tables 4.2.6.8 and 6.1.1.4'
H H 0.0000 0.0000 'International Tables Vol C Tables 4.2.6.8 and 6.1.1.4'
N N 0.0061 0.0033 'International Tables Vol C Tables 4.2.6.8 and 6.1.1.4'
O O 0.0106 0.0060 'International Tables Vol C Tables 4.2.6.8 and 6.1.1.4'
Cu Cu 0.3201 1.2651 'International Tables Vol C Tables 4.2.6.8 and 6.1.1.4'

loop_
_geom_angle_atom_site_label_1
_geom_angle_atom_site_label_2
_geom_angle_atom_site_label_3
_geom_angle
O5 Cu1 N2 137.59(16)
O5 Cu1 N1 125.98(16)
N2 Cu1 N1 95.99(16)
C7 O1 C18 116.9(4)
C11 O2 C19 117.9(4)
C13 O3 C20 117.7(4)
C17 O4 C21 117.0(4)
C22 O5 Cu1 127.2(3)
C22B O5 Cu1 120.9(17)
C1 N1 C6 121.9(4)
C1 N1 Cu1 125.5(3)
C6 N1 Cu1 112.3(3)
C3 N2 C12 121.9(4)
C3 N2 Cu1 125.9(3)
C12 N2 Cu1 111.9(3)
N1 C1 C2 122.0(4)
N1 C1 C4 119.5(4)
C2 C1 C4 118.5(4)
C3 C2 C1 128.2(5)
C3 C2 H2A 115.9
C1 C2 H2A 115.9
N2 C3 C2 121.7(4)
N2 C3 C5 119.5(4)
C2 C3 C5 118.8(4)
C1 C4 H4A 109.5
C1 C4 H4B 109.5
H4A C4 H4B 109.5
C1 C4 H4C 109.5
H4A C4 H4C 109.5
H4B C4 H4C 109.5
C3 C5 H5A 109.5
C3 C5 H5B 109.5
H5A C5 H5B 109.5
C3 C5 H5C 109.5
H5A C5 H5C 109.5
H5B C5 H5C 109.5
C11 C6 C7 118.5(4)
C11 C6 N1 119.7(4)
C7 C6 N1 121.3(4)
O1 C7 C8 124.6(4)
O1 C7 C6 115.2(4)
C8 C7 C6 120.1(4)
C9 C8 C7 119.6(5)
C9 C8 H8A 120.2
C7 C8 H8A 120.2
C8 C9 C10 121.8(5)
C8 C9 H9A 119.1
C10 C9 H9A 119.1
C9 C10 C11 118.3(5)
C9 C10 H10A 120.8
C11 C10 H10A 120.8
O2 C11 C6 114.3(4)
O2 C11 C10 124.0(4)
C6 C11 C10 121.7(4)
C13 C12 C17 118.5(4)
C13 C12 N2 120.1(4)
C17 C12 N2 120.8(4)
O3 C13 C14 125.2(4)
O3 C13 C12 113.9(4)
C14 C13 C12 120.9(4)
C13 C14 C15 119.0(5)
C13 C14 H14A 120.5
C15 C14 H14A 120.5
C16 C15 C14 121.5(5)
C16 C15 H15A 119.3
C14 C15 H15A 119.3
C17 C16 C15 119.4(4)
C17 C16 H16A 120.3
C15 C16 H16A 120.3
O4 C17 C16 125.2(4)
O4 C17 C12 114.0(4)
C16 C17 C12 120.8(4)
O1 C18 H18A 109.5
O1 C18 H18B 109.5
H18A C18 H18B 109.5
O1 C18 H18C 109.5
H18A C18 H18C 109.5
H18B C18 H18C 109.5
O2 C19 H19A 109.5
O2 C19 H19B 109.5
H19A C19 H19B 109.5
O2 C19 H19C 109.5
H19A C19 H19C 109.5
H19B C19 H19C 109.5
O3 C20 H20A 109.5
O3 C20 H20B 109.5
H20A C20 H20B 109.5
O3 C20 H20C 109.5
H20A C20 H20C 109.5
H20B C20 H20C 109.5
O4 C21 H21A 109.5
O4 C21 H21B 109.5
H21A C21 H21B 109.5
O4 C21 H21C 109.5
H21A C21 H21C 109.5
H21B C21 H21C 109.5
O5 C22 C23 111.4(7)
O5 C22 C24 106.4(5)
C23 C22 C24 111.4(6)
O5 C22 C25 108.3(5)
C23 C22 C25 110.6(6)
C24 C22 C25 108.6(5)
C22 C23 H23A 109.5
C22 C23 H23B 109.5
H23A C23 H23B 109.5
C22 C23 H23C 109.5
H23A C23 H23C 109.5
H23B C23 H23C 109.5
C22 C24 H24A 109.5
C22 C24 H24B 109.5
H24A C24 H24B 109.5
C22 C24 H24C 109.5
H24A C24 H24C 109.5
H24B C24 H24C 109.5
C22 C25 H25A 109.5
C22 C25 H25B 109.5
H25A C25 H25B 109.5
C22 C25 H25C 109.5
H25A C25 H25C 109.5
H25B C25 H25C 109.5
O5 C22B C23B 104(5)
O5 C22B C24B 120(3)
C23B C22B C24B 111.2(15)
O5 C22B C25B 102(3)
C23B C22B C25B 110.6(16)
C24B C22B C25B 108.1(15)
C22B C23B H23D 109.5
C22B C23B H23E 109.5
H23D C23B H23E 109.5
C22B C23B H23F 109.5
H23D C23B H23F 109.5
H23E C23B H23F 109.5
C22B C24B H24D 109.5
C22B C24B H24E 109.5
H24D C24B H24E 109.5
C22B C24B H24F 109.5
H24D C24B H24F 109.5
H24E C24B H24F 109.5
C22B C25B H25D 109.5
C22B C25B H25E 109.5
H25D C25B H25E 109.5
C22B C25B H25F 109.5
H25D C25B H25F 109.5
H25E C25B H25F 109.5
O10 Cu2 N3 133.27(17)
O10 Cu2 N4 131.33(17)
N3 Cu2 N4 95.40(17)
C32 O6 C43 117.3(4)
C36 O7 C44 117.3(4)
C38 O8 C45 117.1(4)
C42 O9 C46 118.9(4)
C47B O10 Cu2 125.5(7)
C47C O10 Cu2 123.3(7)
C47 O10 Cu2 121.7(7)
C26 N3 C31 120.0(4)
C26 N3 Cu2 126.2(3)
C31 N3 Cu2 113.6(3)
C28 N4 C37 121.2(4)
C28 N4 Cu2 125.5(3)
C37 N4 Cu2 112.8(3)
N3 C26 C27 122.5(4)
N3 C26 C29 119.8(4)
C27 C26 C29 117.6(4)
C28 C27 C26 127.3(4)
C28 C27 H27A 116.4
C26 C27 H27A 116.4
N4 C28 C27 122.2(4)
N4 C28 C30 119.7(4)
C27 C28 C30 117.9(4)
C26 C29 H29A 109.5
C26 C29 H29B 109.5
H29A C29 H29B 109.5
C26 C29 H29C 109.5
H29A C29 H29C 109.5
H29B C29 H29C 109.5
C28 C30 H30A 109.5
C28 C30 H30B 109.5
H30A C30 H30B 109.5
C28 C30 H30C 109.5
H30A C30 H30C 109.5
H30B C30 H30C 109.5
C36 C31 C32 117.4(4)
C36 C31 N3 122.7(4)
C32 C31 N3 119.7(4)
O6 C32 C33 125.3(4)
O6 C32 C31 113.3(4)
C33 C32 C31 121.5(4)
C32 C33 C34 118.9(4)
C32 C33 H33A 120.5
C34 C33 H33A 120.5
C35 C34 C33 121.2(5)
C35 C34 H34A 119.4
C33 C34 H34A 119.4
C36 C35 C34 119.2(4)
C36 C35 H35A 120.4
C34 C35 H35A 120.4
C35 C36 O7 124.5(4)
C35 C36 C31 121.8(4)
O7 C36 C31 113.7(4)
C38 C37 C42 118.6(4)
C38 C37 N4 122.8(4)
C42 C37 N4 118.1(4)
O8 C38 C39 124.6(4)
O8 C38 C37 114.5(4)
C39 C38 C37 120.8(4)
C38 C39 C40 119.2(5)
C38 C39 H39A 120.4
C40 C39 H39A 120.4
C41 C40 C39 121.7(5)
C41 C40 H40A 119.1
C39 C40 H40A 119.1
C40 C41 C42 118.7(5)
C40 C41 H41A 120.6
C42 C41 H41A 120.6
O9 C42 C41 124.7(4)
O9 C42 C37 114.4(4)
C41 C42 C37 121.0(4)
O6 C43 H43A 109.5
O6 C43 H43B 109.5
H43A C43 H43B 109.5
O6 C43 H43C 109.5
H43A C43 H43C 109.5
H43B C43 H43C 109.5
O7 C44 H44A 109.5
O7 C44 H44B 109.5
H44A C44 H44B 109.5
O7 C44 H44C 109.5
H44A C44 H44C 109.5
H44B C44 H44C 109.5
O8 C45 H45A 109.5
O8 C45 H45B 109.5
H45A C45 H45B 109.5
O8 C45 H45C 109.5
H45A C45 H45C 109.5
H45B C45 H45C 109.5
O9 C46 H46A 109.5
O9 C46 H46B 109.5
H46A C46 H46B 109.5
O9 C46 H46C 109.5
H46A C46 H46C 109.5
H46B C46 H46C 109.5
O10 C47 C50 107.4(12)
O10 C47 C49 115.2(11)
C50 C47 C49 107.7(11)
O10 C47 C48 107.9(13)
C50 C47 C48 111.2(11)
C49 C47 C48 107.5(12)
C47 C48 H48A 109.5
C47 C48 H48B 109.5
H48A C48 H48B 109.5
C47 C48 H48C 109.5
H48A C48 H48C 109.5
H48B C48 H48C 109.5
C47 C49 H49A 109.5
C47 C49 H49B 109.5
H49A C49 H49B 109.5
C47 C49 H49C 109.5
H49A C49 H49C 109.5
H49B C49 H49C 109.5
C47 C50 H50A 109.5
C47 C50 H50B 109.5
H50A C50 H50B 109.5
C47 C50 H50C 109.5
H50A C50 H50C 109.5
H50B C50 H50C 109.5
O10 C47B C49B 109.6(14)
O10 C47B C50B 114.9(13)
C49B C47B C50B 108.3(11)
O10 C47B C48B 102.4(14)
C49B C47B C48B 109.4(13)
C50B C47B C48B 112.1(11)
C47B C48B H48D 109.5
C47B C48B H48E 109.5
H48D C48B H48E 109.5
C47B C48B H48F 109.5
H48D C48B H48F 109.5
H48E C48B H48F 109.5
C47B C49B H49D 109.5
C47B C49B H49E 109.5
H49D C49B H49E 109.5
C47B C49B H49F 109.5
H49D C49B H49F 109.5
H49E C49B H49F 109.5
C47B C50B H50D 109.5
C47B C50B H50E 109.5
H50D C50B H50E 109.5
C47B C50B H50F 109.5
H50D C50B H50F 109.5
H50E C50B H50F 109.5
O10 C47C C50C 105.6(12)
O10 C47C C49C 110.5(14)
C50C C47C C49C 110.8(11)
O10 C47C C48C 109.2(11)
C50C C47C C48C 112.6(12)
C49C C47C C48C 108.3(13)
C47C C48C H48G 109.5
C47C C48C H48H 109.5
H48G C48C H48H 109.5
C47C C48C H48I 109.5
H48G C48C H48I 109.5
H48H C48C H48I 109.5
C47C C49C H49G 109.5
C47C C49C H49H 109.5
H49G C49C H49H 109.5
C47C C49C H49I 109.5
H49G C49C H49I 109.5
H49H C49C H49I 109.5
C47C C50C H50G 109.5
C47C C50C H50H 109.5
H50G C50C H50H 109.5
C47C C50C H50I 109.5
H50G C50C H50I 109.5
H50H C50C H50I 109.5
C51 O11 O12 106.4(5)
O11 O12 C55 107.0(5)
O11 C51 C52 110.2(7)
O11 C51 C53 101.8(6)
C52 C51 C53 111.5(7)
O11 C51 C54 110.9(7)
C52 C51 C54 113.2(7)
C53 C51 C54 108.7(7)
C51 C52 H52A 109.5
C51 C52 H52B 109.5
H52A C52 H52B 109.5
C51 C52 H52C 109.5
H52A C52 H52C 109.5
H52B C52 H52C 109.5
C51 C53 H53A 109.5
C51 C53 H53B 109.5
H53A C53 H53B 109.5
C51 C53 H53C 109.5
H53A C53 H53C 109.5
H53B C53 H53C 109.5
C51 C54 H54A 109.5
C51 C54 H54B 109.5
H54A C54 H54B 109.5
C51 C54 H54C 109.5
H54A C54 H54C 109.5
H54B C54 H54C 109.5
O12 C55 C58 112.3(6)
O12 C55 C56 112.1(6)
C58 C55 C56 109.7(7)
O12 C55 C57 100.1(6)
C58 C55 C57 111.7(7)
C56 C55 C57 110.6(7)
C55 C56 H56A 109.5
C55 C56 H56B 109.5
H56A C56 H56B 109.5
C55 C56 H56C 109.5
H56A C56 H56C 109.5
H56B C56 H56C 109.5
C55 C57 H57A 109.5
C55 C57 H57B 109.5
H57A C57 H57B 109.5
C55 C57 H57C 109.5
H57A C57 H57C 109.5
H57B C57 H57C 109.5
C55 C58 H58A 109.5
C55 C58 H58B 109.5
H58A C58 H58B 109.5
C55 C58 H58C 109.5
H58A C58 H58C 109.5
H58B C58 H58C 109.5
C51B O11B O12B 107.9(9)
C55B O12B O11B 109.0(8)
O11B C51B C52B 109.1(10)
O11B C51B C53B 106.7(10)
C52B C51B C53B 111.5(10)
O11B C51B C54B 107.6(10)
C52B C51B C54B 112.0(10)
C53B C51B C54B 109.8(10)
C51B C52B H52D 109.5
C51B C52B H52E 109.5
H52D C52B H52E 109.5
C51B C52B H52F 109.5
H52D C52B H52F 109.5
H52E C52B H52F 109.5
C51B C53B H53D 109.5
C51B C53B H53E 109.5
H53D C53B H53E 109.5
C51B C53B H53F 109.5
H53D C53B H53F 109.5
H53E C53B H53F 109.5
C51B C54B H54D 109.5
C51B C54B H54E 109.5
H54D C54B H54E 109.5
C51B C54B H54F 109.5
H54D C54B H54F 109.5
H54E C54B H54F 109.5
O12B C55B C56B 106.9(9)
O12B C55B C58B 110.7(10)
C56B C55B C58B 111.1(11)
O12B C55B C57B 107.9(9)
C56B C55B C57B 110.7(10)
C58B C55B C57B 109.5(11)
C55B C56B H56D 109.5
C55B C56B H56E 109.5
H56D C56B H56E 109.5
C55B C56B H56F 109.5
H56D C56B H56F 109.5
H56E C56B H56F 109.5
C55B C57B H57D 109.5
C55B C57B H57E 109.5
H57D C57B H57E 109.5
C55B C57B H57F 109.5
H57D C57B H57F 109.5
H57E C57B H57F 109.5
C55B C58B H58D 109.5
C55B C58B H58E 109.5
H58D C58B H58E 109.5
C55B C58B H58F 109.5
H58D C58B H58F 109.5
H58E C58B H58F 109.5
C51C O11C O12C 107.8(11)
O11C O12C C55C 108.6(11)
O11C C51C C52C 113.0(12)
O11C C51C C53C 104.9(11)
C52C C51C C53C 111.4(12)
O11C C51C C54C 106.5(11)
C52C C51C C54C 112.1(12)
C53C C51C C54C 108.6(12)
C51C C52C H52G 109.5
C51C C52C H52H 109.5
H52G C52C H52H 109.5
C51C C52C H52I 109.5
H52G C52C H52I 109.5
H52H C52C H52I 109.5
C51C C53C H53G 109.5
C51C C53C H53H 109.5
H53G C53C H53H 109.5
C51C C53C H53I 109.5
H53G C53C H53I 109.5
H53H C53C H53I 109.5
C51C C54C H54G 109.5
C51C C54C H54H 109.5
H54G C54C H54H 109.5
C51C C54C H54I 109.5
H54G C54C H54I 109.5
H54H C54C H54I 109.5
O12C C55C C58C 110.8(12)
O12C C55C C56C 109.6(12)
C58C C55C C56C 110.0(12)
O12C C55C C57C 104.5(11)
C58C C55C C57C 110.8(12)
C56C C55C C57C 111.1(12)
C55C C56C H56G 109.5
C55C C56C H56H 109.5
H56G C56C H56H 109.5
C55C C56C H56I 109.5
H56G C56C H56I 109.5
H56H C56C H56I 109.5
C55C C57C H57G 109.5
C55C C57C H57H 109.5
H57G C57C H57H 109.5
C55C C57C H57I 109.5
H57G C57C H57I 109.5
H57H C57C H57I 109.5
C55C C58C H58G 109.5
C55C C58C H58H 109.5
H58G C58C H58H 109.5
C55C C58C H58I 109.5
H58G C58C H58I 109.5
H58H C58C H58I 109.5
O14 O13 C59 107.9(4)
O13 O14 C63 108.9(4)
O13 C59 C60 114.5(6)
O13 C59 C61 107.4(5)
C60 C59 C61 112.0(6)
O13 C59 C62 101.8(5)
C60 C59 C62 112.6(6)
C61 C59 C62 108.0(6)
C59 C60 H60A 109.5
C59 C60 H60B 109.5
H60A C60 H60B 109.5
C59 C60 H60C 109.5
H60A C60 H60C 109.5
H60B C60 H60C 109.5
C59 C61 H61A 109.5
C59 C61 H61B 109.5
H61A C61 H61B 109.5
C59 C61 H61C 109.5
H61A C61 H61C 109.5
H61B C61 H61C 109.5
C59 C62 H62A 109.5
C59 C62 H62B 109.5
H62A C62 H62B 109.5
C59 C62 H62C 109.5
H62A C62 H62C 109.5
H62B C62 H62C 109.5
O14 C63 C64 111.8(5)
O14 C63 C66 110.4(5)
C64 C63 C66 111.7(5)
O14 C63 C65 100.9(4)
C64 C63 C65 111.0(5)
C66 C63 C65 110.6(5)
C63 C64 H64A 109.5
C63 C64 H64B 109.5
H64A C64 H64B 109.5
C63 C64 H64C 109.5
H64A C64 H64C 109.5
H64B C64 H64C 109.5
C63 C65 H65A 109.5
C63 C65 H65B 109.5
H65A C65 H65B 109.5
C63 C65 H65C 109.5
H65A C65 H65C 109.5
H65B C65 H65C 109.5
C63 C66 H66A 109.5
C63 C66 H66B 109.5
H66A C66 H66B 109.5
C63 C66 H66C 109.5
H66A C66 H66C 109.5
H66B C66 H66C 109.5
C59B O13B O14B 107.5(12)
O13B O14B C63B 108.2(12)
O13B C59B C60B 111.5(12)
O13B C59B C61B 104.8(12)
C60B C59B C61B 111.6(12)
O13B C59B C62B 106.3(12)
C60B C59B C62B 113.0(12)
C61B C59B C62B 109.2(12)
C59B C60B H60D 109.5
C59B C60B H60E 109.5
H60D C60B H60E 109.5
C59B C60B H60F 109.5
H60D C60B H60F 109.5
H60E C60B H60F 109.5
C59B C61B H61D 109.5
C59B C61B H61E 109.5
H61D C61B H61E 109.5
C59B C61B H61F 109.5
H61D C61B H61F 109.5
H61E C61B H61F 109.5
C59B C62B H62D 109.5
C59B C62B H62E 109.5
H62D C62B H62E 109.5
C59B C62B H62F 109.5
H62D C62B H62F 109.5
H62E C62B H62F 109.5
O14B C63B C66B 110.8(12)
O14B C63B C64B 110.6(12)
C66B C63B C64B 110.8(12)
O14B C63B C65B 102.8(11)
C66B C63B C65B 110.8(12)
C64B C63B C65B 110.8(12)
C63B C64B H64D 109.5
C63B C64B H64E 109.5
H64D C64B H64E 109.5
C63B C64B H64F 109.4
H64D C64B H64F 109.5
H64E C64B H64F 109.5
C63B C65B H65D 109.4
C63B C65B H65E 109.5
H65D C65B H65E 109.5
C63B C65B H65F 109.5
H65D C65B H65F 109.5
H65E C65B H65F 109.5
C63B C66B H66D 109.5
C63B C66B H66E 109.4
H66D C66B H66E 109.5
C63B C66B H66F 109.5
H66D C66B H66F 109.5
H66E C66B H66F 109.5

loop_
_geom_bond_atom_site_label_1
_geom_bond_atom_site_label_2
_geom_bond_distance
Cu1 O5 1.786(3)
Cu1 N2 1.869(4)
Cu1 N1 1.877(4)
O1 C7 1.365(5)
O1 C18 1.443(6)
O2 C11 1.375(5)
O2 C19 1.432(5)
O3 C13 1.371(5)
O3 C20 1.435(5)
O4 C17 1.365(5)
O4 C21 1.451(5)
O5 C22 1.417(6)
O5 C22B 1.419(11)
N1 C1 1.332(6)
N1 C6 1.420(6)
N2 C3 1.339(6)
N2 C12 1.419(6)
C1 C2 1.395(6)
C1 C4 1.501(6)
C2 C3 1.393(6)
C2 H2A 0.9500
C3 C5 1.506(6)
C4 H4A 0.9800
C4 H4B 0.9800
C4 H4C 0.9800
C5 H5A 0.9800
C5 H5B 0.9800
C5 H5C 0.9800
C6 C11 1.382(6)
C6 C7 1.412(6)
C7 C8 1.387(7)
C8 C9 1.375(7)
C8 H8A 0.9500
C9 C10 1.383(7)
C9 H9A 0.9500
C10 C11 1.391(7)
C10 H10A 0.9500
C12 C13 1.402(6)
C12 C17 1.413(6)
C13 C14 1.383(7)
C14 C15 1.397(7)
C14 H14A 0.9500
C15 C16 1.382(7)
C15 H15A 0.9500
C16 C17 1.379(7)
C16 H16A 0.9500
C18 H18A 0.9800
C18 H18B 0.9800
C18 H18C 0.9800
C19 H19A 0.9800
C19 H19B 0.9800
C19 H19C 0.9800
C20 H20A 0.9800
C20 H20B 0.9800
C20 H20C 0.9800
C21 H21A 0.9800
C21 H21B 0.9800
C21 H21C 0.9800
C22 C23 1.510(8)
C22 C24 1.525(9)
C22 C25 1.528(8)
C23 H23A 0.9800
C23 H23B 0.9800
C23 H23C 0.9800
C24 H24A 0.9800
C24 H24B 0.9800
C24 H24C 0.9800
C25 H25A 0.9800
C25 H25B 0.9800
C25 H25C 0.9800
C22B C23B 1.510(12)
C22B C24B 1.527(13)
C22B C25B 1.528(13)
C23B H23D 0.9800
C23B H23E 0.9800
C23B H23F 0.9800
C24B H24D 0.9800
C24B H24E 0.9800
C24B H24F 0.9800
C25B H25D 0.9800
C25B H25E 0.9800
C25B H25F 0.9800
Cu2 O10 1.780(3)
Cu2 N3 1.867(4)
Cu2 N4 1.888(4)
O6 C32 1.373(5)
O6 C43 1.430(5)
O7 C36 1.378(5)
O7 C44 1.430(5)
O8 C38 1.377(5)
O8 C45 1.437(5)
O9 C42 1.364(5)
O9 C46 1.435(6)
O10 C47B 1.431(9)
O10 C47C 1.431(9)
O10 C47 1.437(9)
N3 C26 1.325(6)
N3 C31 1.421(6)
N4 C28 1.332(6)
N4 C37 1.428(6)
C26 C27 1.398(6)
C26 C29 1.513(6)
C27 C28 1.389(6)
C27 H27A 0.9500
C28 C30 1.508(7)
C29 H29A 0.9800
C29 H29B 0.9800
C29 H29C 0.9800
C30 H30A 0.9800
C30 H30B 0.9800
C30 H30C 0.9800
C31 C36 1.406(6)
C31 C32 1.411(6)
C32 C33 1.378(7)
C33 C34 1.395(7)
C33 H33A 0.9500
C34 C35 1.385(6)
C34 H34A 0.9500
C35 C36 1.374(7)
C35 H35A 0.9500
C37 C38 1.395(6)
C37 C42 1.404(6)
C38 C39 1.378(7)
C39 C40 1.385(7)
C39 H39A 0.9500
C40 C41 1.381(7)
C40 H40A 0.9500
C41 C42 1.382(7)
C41 H41A 0.9500
C43 H43A 0.9800
C43 H43B 0.9800
C43 H43C 0.9800
C44 H44A 0.9800
C44 H44B 0.9800
C44 H44C 0.9800
C45 H45A 0.9800
C45 H45B 0.9800
C45 H45C 0.9800
C46 H46A 0.9800
C46 H46B 0.9800
C46 H46C 0.9800
C47 C50 1.524(16)
C47 C49 1.525(13)
C47 C48 1.554(14)
C48 H48A 0.9800
C48 H48B 0.9800
C48 H48C 0.9800
C49 H49A 0.9800
C49 H49B 0.9800
C49 H49C 0.9800
C50 H50A 0.9800
C50 H50B 0.9800
C50 H50C 0.9800
C47B C49B 1.520(13)
C47B C50B 1.523(16)
C47B C48B 1.549(14)
C48B H48D 0.9800
C48B H48E 0.9800
C48B H48F 0.9800
C49B H49D 0.9800
C49B H49E 0.9800
C49B H49F 0.9800
C50B H50D 0.9800
C50B H50E 0.9800
C50B H50F 0.9800
C47C C50C 1.518(16)
C47C C49C 1.518(13)
C47C C48C 1.550(14)
C48C H48G 0.9800
C48C H48H 0.9800
C48C H48I 0.9800
C49C H49G 0.9800
C49C H49H 0.9800
C49C H49I 0.9800
C50C H50G 0.9800
C50C H50H 0.9800
C50C H50I 0.9800
O11 C51 1.446(7)
O11 O12 1.457(6)
O12 C55 1.468(7)
C51 C52 1.488(9)
C51 C53 1.511(8)
C51 C54 1.530(8)
C52 H52A 0.9800
C52 H52B 0.9800
C52 H52C 0.9800
C53 H53A 0.9800
C53 H53B 0.9800
C53 H53C 0.9800
C54 H54A 0.9800
C54 H54B 0.9800
C54 H54C 0.9800
C55 C58 1.514(9)
C55 C56 1.519(9)
C55 C57 1.524(9)
C56 H56A 0.9800
C56 H56B 0.9800
C56 H56C 0.9800
C57 H57A 0.9800
C57 H57B 0.9800
C57 H57C 0.9800
C58 H58A 0.9800
C58 H58B 0.9800
C58 H58C 0.9800
O11B C51B 1.444(9)
O11B O12B 1.455(8)
O12B C55B 1.454(9)
C51B C52B 1.490(10)
C51B C53B 1.500(10)
C51B C54B 1.537(10)
C52B H52D 0.9800
C52B H52E 0.9800
C52B H52F 0.9800
C53B H53D 0.9800
C53B H53E 0.9800
C53B H53F 0.9800
C54B H54D 0.9800
C54B H54E 0.9800
C54B H54F 0.9800
C55B C56B 1.519(10)
C55B C58B 1.519(10)
C55B C57B 1.522(10)
C56B H56D 0.9800
C56B H56E 0.9800
C56B H56F 0.9800
C57B H57D 0.9800
C57B H57E 0.9800
C57B H57F 0.9800
C58B H58D 0.9800
C58B H58E 0.9800
C58B H58F 0.9800
O11C C51C 1.443(9)
O11C O12C 1.455(9)
O12C C55C 1.457(9)
C51C C52C 1.485(10)
C51C C53C 1.502(10)
C51C C54C 1.541(10)
C52C H52G 0.9800
C52C H52H 0.9800
C52C H52I 0.9800
C53C H53G 0.9800
C53C H53H 0.9800
C53C H53I 0.9800
C54C H54G 0.9800
C54C H54H 0.9800
C54C H54I 0.9800
C55C C58C 1.517(11)
C55C C56C 1.519(10)
C55C C57C 1.523(10)
C56C H56G 0.9800
C56C H56H 0.9800
C56C H56I 0.9800
C57C H57G 0.9800
C57C H57H 0.9800
C57C H57I 0.9800
C58C H58G 0.9800
C58C H58H 0.9800
C58C H58I 0.9800
O13 O14 1.438(5)
O13 C59 1.440(6)
O14 C63 1.455(6)
C59 C60 1.477(8)
C59 C61 1.489(7)
C59 C62 1.547(8)
C60 H60A 0.9800
C60 H60B 0.9800
C60 H60C 0.9800
C61 H61A 0.9800
C61 H61B 0.9800
C61 H61C 0.9800
C62 H62A 0.9800
C62 H62B 0.9800
C62 H62C 0.9800
C63 C64 1.514(7)
C63 C66 1.514(8)
C63 C65 1.533(7)
C64 H64A 0.9800
C64 H64B 0.9800
C64 H64C 0.9800
C65 H65A 0.9800
C65 H65B 0.9800
C65 H65C 0.9800
C66 H66A 0.9800
C66 H66B 0.9800
C66 H66C 0.9800
O13B C59B 1.444(10)
O13B O14B 1.449(9)
O14B C63B 1.460(10)
C59B C60B 1.484(11)
C59B C61B 1.502(10)
C59B C62B 1.538(10)
C60B H60D 0.9800
C60B H60E 0.9800
C60B H60F 0.9800
C61B H61D 0.9800
C61B H61E 0.9800
C61B H61F 0.9800
C62B H62D 0.9800
C62B H62E 0.9800
C62B H62F 0.9800
C63B C66B 1.516(10)
C63B C64B 1.517(10)
C63B C65B 1.526(10)
C64B H64D 0.9800
C64B H64E 0.9800
C64B H64F 0.9800
C65B H65D 0.9800
C65B H65E 0.9800
C65B H65F 0.9800
C66B H66D 0.9800
C66B H66E 0.9800
C66B H66F 0.9800
